data_1000077
loop_
_publ_author_name
'de Pape, R'
'Le Bail, A'
'Lubin, F'
'Ferey, G'

_publ_section_title
;
Les varietes "bronze de tungstene hexagonal" des trifluorures CrF~3~ et
VF~3~
;
_journal_coden_ASTM RVCMA8
_journal_name_full 'Revue de Chimie Minerale'
_journal_page_first 545
_journal_page_last 551
_journal_volume 24
_journal_year 1987
_chemical_formula_structural 'Cr F3 (N H3)0.0333'
_chemical_formula_sum 'Cr F3 H0.0999 N0.0333'
_chemical_name_systematic 'Chromium fluoride ammonia *'
_space_group_IT_number 63
_symmetry_cell_setting orthorhombic
_symmetry_Int_Tables_number 63
_symmetry_space_group_name_Hall '-C 2c 2'
_symmetry_space_group_name_H-M 'C m c m'
_cell_angle_alpha 90
_cell_angle_beta 90
_cell_angle_gamma 90
_cell_formula_units_Z 12
_cell_length_a 7.276(2)
_cell_length_b 12.480(3)
_cell_length_c 7.364(2)
_cell_volume 668.7
_refine_ls_R_factor_all 0.039
_cod_original_formula_sum 'H.0999 Cr F3 N.0333'
_cod_database_code 1000077

loop_
_symmetry_equiv_pos_as_xyz
x,y,z
x,-y,-z
x,y,1/2-z
x,-y,1/2+z
-x,-y,-z
-x,y,z
-x,-y,1/2+z
-x,y,1/2-z
1/2+x,1/2+y,z
1/2+x,1/2-y,-z
1/2+x,1/2+y,1/2-z
1/2+x,1/2-y,1/2+z
1/2-x,1/2-y,-z
1/2-x,1/2+y,z
1/2-x,1/2-y,1/2+z
1/2-x,1/2+y,1/2-z

loop_
_atom_site_label
_atom_site_type_symbol
_atom_site_symmetry_multiplicity
_atom_site_Wyckoff_symbol
_atom_site_fract_x
_atom_site_fract_y
_atom_site_fract_z
_atom_site_occupancy
_atom_site_attached_hydrogens
_atom_site_calc_flag
Cr1 Cr3+ 4 b 0. 0.5 0. 1. 0 d
Cr2 Cr3+ 8 d 0.25 0.25 0. 1. 0 d
F1 F1- 8 f 0. 0.216(1) 0.545(3) 1. 0 d
F2 F1- 16 h 0.315(1) 0.105(1) 0.954(2) 1. 0 d
F3 F1- 4 c 0. 0.541(2) 0.25 1. 0 d
F4 F1- 8 g 0.213(2) 0.220(1) 0.25 1. 0 d
N1 N3- 4 c 0. 0.04 0.25 0.10(3) 3 d

loop_
_atom_type_symbol
_atom_type_oxidation_number
Cr3+ 3.000
F1- -1.000
N3- -3.000

loop_
_cod_changelog_entry_id
_cod_changelog_entry_author
_cod_changelog_entry_date
_cod_changelog_entry_text
1 'Vaitkus, Antanas' 2022-11-09T16:40:00+02:00
;
 Removed the 'H1' dummy atom site since the hydrogen atoms which it represents
 are already marked using the '_atom_site_attached_hydrogens' data item.
;
